data_1569939
loop_
_publ_author_name
'Zhang, Xiang-Xin'
'Zheng, Hao'
'Mei, Yong-Kang'
'Liu, Yan'
'Liu, Ying-Ying'
'Ji, Ding-Wei'
'Wan, Boshun'
'Chen, Qing-An'

_publ_section_title
;
 Photo-induced imino functionalizations of alkenes <i>via</i>
 intermolecular charge transfer.
;
_journal_issue 40
_journal_name_full 'Chemical science'
_journal_page_first 11170
_journal_page_last 11179
_journal_paper_doi 10.1039/d3sc03667g
_journal_volume 14
_journal_year 2023
_chemical_formula_moiety 'C28 H25 N O3 S'
_chemical_formula_sum 'C28 H25 N O3 S'
_chemical_formula_weight 455.55
_space_group_crystal_system monoclinic
_space_group_IT_number 14
_space_group_name_Hall '-P 2ybc'
_space_group_name_H-M_alt 'P 1 21/c 1'
_atom_sites_solution_hydrogens geom
_atom_sites_solution_primary dual
_atom_sites_solution_secondary difmap
_audit_block_doi 10.5517/ccdc.csd.cc2dmd7p
_audit_creation_date 2022-11-08
_audit_creation_method
;
Olex2 1.2
(compiled 2018.05.29 svn.r3508 for OlexSys, GUI svn.r5506)
;
_audit_update_record
;
2022-11-30 deposited with the CCDC.	2023-09-25 downloaded from the CCDC.
;
_cell_angle_alpha 90.00
_cell_angle_beta 100.4340(10)
_cell_angle_gamma 90.00
_cell_formula_units_Z 4
_cell_length_a 13.7117(3)
_cell_length_b 9.2350(2)
_cell_length_c 18.8993(4)
_cell_measurement_reflns_used 7482
_cell_measurement_temperature 299(2)
_cell_measurement_theta_max 74.83
_cell_measurement_theta_min 5.27
_cell_volume 2353.60(9)
_computing_cell_refinement 'Bruker SMART'
_computing_data_collection 'Bruker SMART'
_computing_data_reduction 'Bruker SAINT'
_computing_molecular_graphics 'Olex2 (Dolomanov et al., 2009)'
_computing_publication_material 'Olex2 (Dolomanov et al., 2009)'
_computing_structure_refinement 'ShelXL (Sheldrick, 2015)'
_computing_structure_solution 'ShelXT (Sheldrick, 2015)'
_diffrn_ambient_temperature 299.5
_diffrn_measured_fraction_theta_full 0.977
_diffrn_measured_fraction_theta_max 0.977
_diffrn_measurement_device_type 'CCD area detector'
_diffrn_measurement_method 'phi and omega scan'
_diffrn_radiation_monochromator graphite
_diffrn_radiation_type CuK\a
_diffrn_radiation_wavelength 1.54178
_diffrn_reflns_av_R_equivalents 0.0510
_diffrn_reflns_av_unetI/netI 0.0461
_diffrn_reflns_limit_h_max 17
_diffrn_reflns_limit_h_min -16
_diffrn_reflns_limit_k_max 11
_diffrn_reflns_limit_k_min -10
_diffrn_reflns_limit_l_max 23
_diffrn_reflns_limit_l_min -23
_diffrn_reflns_number 19113
_diffrn_reflns_theta_full 75.43
_diffrn_reflns_theta_max 75.43
_diffrn_reflns_theta_min 5.27
_diffrn_source 'fine-focus sealed tube'
_exptl_absorpt_coefficient_mu 1.460
_exptl_absorpt_correction_T_max 0.8443
_exptl_absorpt_correction_T_min 0.7895
_exptl_absorpt_correction_type multi-scan
_exptl_absorpt_process_details 'SADABS; Bruker, 2000'
_exptl_crystal_colour colorless
_exptl_crystal_density_diffrn 1.286
_exptl_crystal_density_method 'not measured'
_exptl_crystal_description block
_exptl_crystal_F_000 960
_exptl_crystal_size_max 0.17
_exptl_crystal_size_mid 0.16
_exptl_crystal_size_min 0.12
_refine_diff_density_max 0.325
_refine_diff_density_min -0.519
_refine_diff_density_rms 0.112
_refine_ls_extinction_method none
_refine_ls_goodness_of_fit_ref 1.132
_refine_ls_hydrogen_treatment constr
_refine_ls_matrix_type full
_refine_ls_number_parameters 299
_refine_ls_number_reflns 4765
_refine_ls_number_restraints 0
_refine_ls_restrained_S_all 1.132
_refine_ls_R_factor_all 0.0688
_refine_ls_R_factor_gt 0.0512
_refine_ls_shift/su_max 0.001
_refine_ls_shift/su_mean 0.000
_refine_ls_structure_factor_coef Fsqd
_refine_ls_weighting_details 'calc w=1/[\s^2^(Fo^2^)+(0.0830P)^2^+0.4055P] where P=(Fo^2^+2Fc^2^)/3'
_refine_ls_weighting_scheme calc
_refine_ls_wR_factor_gt 0.1459
_refine_ls_wR_factor_ref 0.1641
_reflns_number_gt 3666
_reflns_number_total 4765
_reflns_threshold_expression >2sigma(I)
_cod_data_source_file d3sc03667g2.cif
_cod_data_source_block 1_CCDC1
_cod_depositor_comments
;
The following automatic conversions were performed:

data item '_exptl_absorpt_correction_type' value 'Multi-scan' was
changed to 'multi-scan' in accordance with the
/home/data/users/saulius/crontab/automatic-downloads/rss-feeds/RSC/lib/dictionaries/cif_core.dic
dictionary named 'cif_core.dic' version 2.4.2 last updated on
2011-04-26.

Automatic conversion script
Id: cif_fix_values 8170 2020-07-09 18:12:32Z antanas 

 Adding full bibliography for 1569937--1569940.cif.
;
_cod_database_code 1569939
_olex2_refinement_description
;
1. Fixed Uiso
 At 1.2 times of:
  All C(H) groups, All C(H,H) groups
 At 1.5 times of:
  All C(H,H,H) groups
2.a Ternary CH refined with riding coordinates:
 C006(H006)
2.b Secondary CH2 refined with riding coordinates:
 C2(H2A,H2B)
2.c Aromatic/amide H refined with riding coordinates:
 C00C(H00C), C00E(H00E), C00F(H00F), C00G(H00G), C00I(H00I), C00J(H00J),
 C00K(H00K), C00L(H00L), C00M(H00M), C00N(H00N), C00O(H00O), C00P(H00P),
 C00Q(H00Q), C00R(H00R), C00T(H00T), C00U(H00U), C00V(H00V), C00W(H00W),
 C00X(H00X)
2.d Idealised Me refined as rotating group:
 C00S(H00A,H00B,H00D)
;
_olex2_submission_special_instructions 'No special instructions were received'

loop_
_space_group_symop_id
_space_group_symop_operation_xyz
1 'x, y, z'
2 '-x, y+1/2, -z+1/2'
3 '-x, -y, -z'
4 'x, -y-1/2, z-1/2'

loop_
_atom_site_label
_atom_site_type_symbol
_atom_site_fract_x
_atom_site_fract_y
_atom_site_fract_z
_atom_site_U_iso_or_equiv
_atom_site_adp_type
_atom_site_occupancy
_atom_site_calc_flag
_atom_site_disorder_assembly
_atom_site_disorder_group
_atom_site_refinement_flags_posn
S001 S 0.86872(4) 0.39834(6) 0.53216(3) 0.05467(19) Uani 1 d . . .
N1 N 0.71763(12) 0.66984(17) 0.53533(9) 0.0463(4) Uani 1 d . . .
O003 O 0.91769(13) 0.29574(19) 0.49367(11) 0.0776(5) Uani 1 d . . .
O004 O 0.75797(14) 1.1386(2) 0.29941(10) 0.0769(5) Uani 1 d . . .
O005 O 0.92263(14) 0.4566(2) 0.59779(10) 0.0811(5) Uani 1 d . . .
C006 C 0.80912(14) 0.6866(2) 0.50616(11) 0.0447(4) Uani 1 d . . .
H006 H 0.8641 0.7110 0.5452 0.054 Uiso 1 calc . . R
C1 C 0.71201(14) 0.7214(2) 0.59741(10) 0.0460(4) Uani 1 d . . .
C2 C 0.83135(15) 0.5440(2) 0.47156(11) 0.0475(4) Uani 1 d . . .
H2A H 0.8833 0.5610 0.4439 0.057 Uiso 1 calc . . R
H2B H 0.7725 0.5145 0.4381 0.057 Uiso 1 calc . . R
C009 C 0.61690(15) 0.6962(2) 0.62411(12) 0.0526(5) Uani 1 d . . .
C00A C 0.79678(14) 0.8052(2) 0.44988(11) 0.0452(4) Uani 1 d . . .
C00B C 0.79185(15) 0.8016(2) 0.64616(11) 0.0470(4) Uani 1 d . . .
C00C C 0.87541(16) 0.8957(2) 0.44407(12) 0.0519(5) Uani 1 d . . .
H00C H 0.9361 0.8815 0.4744 0.062 Uiso 1 calc . . R
C00D C 0.77652(17) 1.0290(2) 0.34903(12) 0.0548(5) Uani 1 d . . .
C00E C 0.82871(16) 0.9321(2) 0.62555(11) 0.0516(5) Uani 1 d . . .
H00E H 0.8044 0.9697 0.5802 0.062 Uiso 1 calc . . R
C00F C 0.70789(16) 0.8278(2) 0.40268(12) 0.0569(5) Uani 1 d . . .
H00F H 0.6542 0.7677 0.4051 0.068 Uiso 1 calc . . R
C00G C 0.86580(16) 1.0068(2) 0.39429(12) 0.0556(5) Uani 1 d . . .
H00G H 0.9196 1.0665 0.3914 0.067 Uiso 1 calc . . R
C00H C 0.76011(16) 0.3136(2) 0.55041(11) 0.0513(5) Uani 1 d . . .
C00I C 0.82945(17) 0.7479(3) 0.71434(12) 0.0588(5) Uani 1 d . . .
H00I H 0.8058 0.6607 0.7292 0.071 Uiso 1 calc . . R
C00J C 0.90111(17) 1.0063(3) 0.67176(13) 0.0619(6) Uani 1 d . . .
H00J H 0.9250 1.0937 0.6573 0.074 Uiso 1 calc . . R
C00K C 0.70472(19) 0.2286(3) 0.49777(14) 0.0652(6) Uani 1 d . . .
H00K H 0.7228 0.2197 0.4529 0.078 Uiso 1 calc . . R
C00L C 0.55317(17) 0.5873(3) 0.59461(14) 0.0638(6) Uani 1 d . . .
H00L H 0.5689 0.5310 0.5574 0.077 Uiso 1 calc . . R
C00M C 0.90218(19) 0.8238(3) 0.76049(13) 0.0677(7) Uani 1 d . . .
H00M H 0.9266 0.7875 0.8062 0.081 Uiso 1 calc . . R
C00N C 0.69778(18) 0.9372(3) 0.35251(13) 0.0631(6) Uani 1 d . . .
H00N H 0.6380 0.9494 0.3209 0.076 Uiso 1 calc . . R
C00O C 0.93820(18) 0.9520(3) 0.73905(14) 0.0674(6) Uani 1 d . . .
H00O H 0.9874 1.0020 0.7698 0.081 Uiso 1 calc . . R
C00P C 0.59068(19) 0.7820(3) 0.67862(14) 0.0698(7) Uani 1 d . . .
H00P H 0.6325 0.8562 0.6988 0.084 Uiso 1 calc . . R
C00Q C 0.7354(2) 0.3272(3) 0.61732(13) 0.0686(7) Uani 1 d . . .
H00Q H 0.7731 0.3851 0.6523 0.082 Uiso 1 calc . . R
C00R C 0.6227(2) 0.1574(3) 0.51229(18) 0.0823(8) Uani 1 d . . .
H00R H 0.5845 0.1007 0.4771 0.099 Uiso 1 calc . . R
C00S C 0.8321(2) 1.2468(3) 0.30119(17) 0.0806(8) Uani 1 d . . .
H00A H 0.8061 1.3257 0.2704 0.121 Uiso 1 calc . . GR
H00B H 0.8886 1.2063 0.2848 0.121 Uiso 1 calc . . GR
H00D H 0.8518 1.2816 0.3495 0.121 Uiso 1 calc . . GR
C00T C 0.5975(2) 0.1704(4) 0.5794(2) 0.0888(9) Uani 1 d . . .
H00T H 0.5419 0.1223 0.5893 0.107 Uiso 1 calc . . R
C00U C 0.6536(3) 0.2536(3) 0.63173(19) 0.0867(9) Uani 1 d . . .
H00U H 0.6365 0.2604 0.6770 0.104 Uiso 1 calc . . R
C00V C 0.46619(19) 0.5612(4) 0.61985(19) 0.0841(8) Uani 1 d . . .
H00V H 0.4243 0.4867 0.6002 0.101 Uiso 1 calc . . R
C00W C 0.5028(2) 0.7569(4) 0.70265(17) 0.0869(9) Uani 1 d . . .
H00W H 0.4850 0.8156 0.7382 0.104 Uiso 1 calc . . R
C00X C 0.4417(2) 0.6456(4) 0.67411(19) 0.0929(10) Uani 1 d . . .
H00X H 0.3836 0.6271 0.6915 0.111 Uiso 1 calc . . R

loop_
_atom_site_aniso_label
_atom_site_aniso_U_11
_atom_site_aniso_U_22
_atom_site_aniso_U_33
_atom_site_aniso_U_23
_atom_site_aniso_U_13
_atom_site_aniso_U_12
S001 0.0459(3) 0.0502(3) 0.0651(4) 0.0069(2) 0.0025(2) 0.0051(2)
N1 0.0425(8) 0.0456(9) 0.0523(9) 0.0023(7) 0.0123(7) 0.0001(7)
O003 0.0623(10) 0.0606(10) 0.1153(15) 0.0063(9) 0.0306(10) 0.0207(8)
O004 0.0840(12) 0.0679(10) 0.0804(12) 0.0300(9) 0.0190(9) 0.0031(9)
O005 0.0777(11) 0.0801(12) 0.0710(11) 0.0123(9) -0.0249(9) -0.0136(10)
C006 0.0406(9) 0.0456(10) 0.0484(10) -0.0003(8) 0.0096(8) -0.0035(8)
C1 0.0455(10) 0.0440(10) 0.0491(11) 0.0054(8) 0.0104(8) 0.0042(8)
C2 0.0427(10) 0.0488(11) 0.0512(11) 0.0003(8) 0.0095(8) 0.0029(8)
C009 0.0467(11) 0.0556(12) 0.0577(12) 0.0111(9) 0.0157(9) 0.0071(9)
C00A 0.0455(10) 0.0419(10) 0.0500(11) -0.0020(8) 0.0136(8) -0.0006(8)
C00B 0.0457(10) 0.0498(11) 0.0466(10) -0.0005(8) 0.0118(8) 0.0056(8)
C00C 0.0437(10) 0.0506(11) 0.0631(13) 0.0025(9) 0.0138(9) -0.0006(8)
C00D 0.0654(13) 0.0478(11) 0.0548(12) 0.0072(9) 0.0205(10) 0.0051(10)
C00E 0.0562(12) 0.0465(11) 0.0518(11) -0.0003(9) 0.0087(9) 0.0034(9)
C00F 0.0488(11) 0.0545(12) 0.0647(13) 0.0088(10) 0.0027(10) -0.0087(9)
C00G 0.0529(11) 0.0493(11) 0.0694(14) 0.0054(10) 0.0242(10) -0.0018(9)
C00H 0.0544(12) 0.0437(11) 0.0551(12) 0.0059(8) 0.0078(9) 0.0056(9)
C00I 0.0643(14) 0.0607(13) 0.0512(12) 0.0092(10) 0.0103(10) 0.0059(11)
C00J 0.0593(13) 0.0531(12) 0.0733(15) -0.0105(11) 0.0120(11) -0.0023(10)
C00K 0.0609(13) 0.0686(15) 0.0658(14) -0.0037(11) 0.0102(11) -0.0057(11)
C00L 0.0462(11) 0.0647(14) 0.0817(16) 0.0057(12) 0.0150(11) 0.0001(10)
C00M 0.0696(15) 0.0803(17) 0.0488(12) -0.0022(11) -0.0011(11) 0.0182(13)
C00N 0.0586(13) 0.0636(14) 0.0635(14) 0.0123(11) 0.0017(10) -0.0003(11)
C00O 0.0589(14) 0.0717(16) 0.0670(15) -0.0178(12) -0.0008(11) 0.0091(12)
C00P 0.0630(14) 0.0822(17) 0.0689(15) 0.0002(13) 0.0245(12) 0.0104(13)
C00Q 0.0913(18) 0.0586(14) 0.0593(14) 0.0032(10) 0.0228(13) 0.0023(13)
C00R 0.0646(16) 0.0801(18) 0.100(2) 0.0012(15) 0.0087(15) -0.0135(14)
C00S 0.097(2) 0.0625(15) 0.0904(19) 0.0251(13) 0.0374(16) -0.0009(14)
C00T 0.0689(17) 0.0782(19) 0.126(3) 0.0227(18) 0.0363(18) -0.0017(15)
C00U 0.103(2) 0.0778(19) 0.091(2) 0.0167(16) 0.0483(18) 0.0109(17)
C00V 0.0483(13) 0.0894(19) 0.118(2) 0.0144(17) 0.0230(14) -0.0021(13)
C00W 0.0710(17) 0.118(3) 0.0812(19) 0.0104(17) 0.0380(15) 0.0238(18)
C00X 0.0564(15) 0.120(3) 0.111(2) 0.029(2) 0.0388(17) 0.0136(17)

loop_
_atom_type_symbol
_atom_type_description
_atom_type_scat_dispersion_real
_atom_type_scat_dispersion_imag
_atom_type_scat_source
C C 0.0181 0.0091 'International Tables Vol C Tables 4.2.6.8 and 6.1.1.4'
H H 0.0000 0.0000 'International Tables Vol C Tables 4.2.6.8 and 6.1.1.4'
N N 0.0311 0.0180 'International Tables Vol C Tables 4.2.6.8 and 6.1.1.4'
O O 0.0492 0.0322 'International Tables Vol C Tables 4.2.6.8 and 6.1.1.4'
S S 0.3331 0.5567 'International Tables Vol C Tables 4.2.6.8 and 6.1.1.4'

loop_
_geom_angle_atom_site_label_1
_geom_angle_atom_site_label_2
_geom_angle_atom_site_label_3
_geom_angle
_geom_angle_site_symmetry_1
_geom_angle_site_symmetry_3
_geom_angle_publ_flag
O003 S001 C2 106.24(10) . . ?
O003 S001 C00H 107.12(11) . . ?
O005 S001 O003 118.23(12) . . ?
O005 S001 C2 108.50(11) . . ?
O005 S001 C00H 108.56(11) . . ?
C00H S001 C2 107.76(10) . . ?
C1 N1 C006 120.14(17) . . ?
C00D O004 C00S 117.3(2) . . ?
N1 C006 H006 109.6 . . ?
N1 C006 C2 108.71(15) . . ?
N1 C006 C00A 110.24(15) . . ?
C2 C006 H006 109.6 . . ?
C00A C006 H006 109.6 . . ?
C00A C006 C2 109.19(15) . . ?
N1 C1 C009 116.79(18) . . ?
N1 C1 C00B 126.17(17) . . ?
C00B C1 C009 117.03(17) . . ?
S001 C2 H2A 108.4 . . ?
S001 C2 H2B 108.4 . . ?
C006 C2 S001 115.66(14) . . ?
C006 C2 H2A 108.4 . . ?
C006 C2 H2B 108.4 . . ?
H2A C2 H2B 107.4 . . ?
C00L C009 C1 120.2(2) . . ?
C00L C009 C00P 118.8(2) . . ?
C00P C009 C1 121.0(2) . . ?
C00C C00A C006 120.18(18) . . ?
C00C C00A C00F 117.63(19) . . ?
C00F C00A C006 122.19(17) . . ?
C00E C00B C1 121.36(18) . . ?
C00E C00B C00I 118.5(2) . . ?
C00I C00B C1 120.17(19) . . ?
C00A C00C H00C 119.2 . . ?
C00G C00C C00A 121.5(2) . . ?
C00G C00C H00C 119.2 . . ?
O004 C00D C00G 124.7(2) . . ?
O004 C00D C00N 115.8(2) . . ?
C00G C00D C00N 119.6(2) . . ?
C00B C00E H00E 119.7 . . ?
C00J C00E C00B 120.7(2) . . ?
C00J C00E H00E 119.7 . . ?
C00A C00F H00F 119.3 . . ?
C00N C00F C00A 121.3(2) . . ?
C00N C00F H00F 119.3 . . ?
C00C C00G H00G 120.1 . . ?
C00D C00G C00C 119.9(2) . . ?
C00D C00G H00G 120.1 . . ?
C00K C00H S001 118.88(17) . . ?
C00Q C00H S001 119.69(19) . . ?
C00Q C00H C00K 121.3(2) . . ?
C00B C00I H00I 119.8 . . ?
C00B C00I C00M 120.4(2) . . ?
C00M C00I H00I 119.8 . . ?
C00E C00J H00J 119.8 . . ?
C00O C00J C00E 120.5(2) . . ?
C00O C00J H00J 119.8 . . ?
C00H C00K H00K 120.3 . . ?
C00R C00K C00H 119.4(2) . . ?
C00R C00K H00K 120.3 . . ?
C009 C00L H00L 119.7 . . ?
C009 C00L C00V 120.6(3) . . ?
C00V C00L H00L 119.7 . . ?
C00I C00M H00M 119.8 . . ?
C00O C00M C00I 120.4(2) . . ?
C00O C00M H00M 119.8 . . ?
C00D C00N H00N 120.0 . . ?
C00F C00N C00D 120.1(2) . . ?
C00F C00N H00N 120.0 . . ?
C00J C00O H00O 120.2 . . ?
C00M C00O C00J 119.7(2) . . ?
C00M C00O H00O 120.2 . . ?
C009 C00P H00P 119.9 . . ?
C00W C00P C009 120.2(3) . . ?
C00W C00P H00P 119.9 . . ?
C00H C00Q H00Q 120.6 . . ?
C00H C00Q C00U 118.8(3) . . ?
C00U C00Q H00Q 120.6 . . ?
C00K C00R H00R 120.2 . . ?
C00K C00R C00T 119.6(3) . . ?
C00T C00R H00R 120.2 . . ?
O004 C00S H00A 109.5 . . ?
O004 C00S H00B 109.5 . . ?
O004 C00S H00D 109.5 . . ?
H00A C00S H00B 109.5 . . ?
H00A C00S H00D 109.5 . . ?
H00B C00S H00D 109.5 . . ?
C00R C00T H00T 119.7 . . ?
C00U C00T C00R 120.6(3) . . ?
C00U C00T H00T 119.7 . . ?
C00Q C00U H00U 119.9 . . ?
C00T C00U C00Q 120.2(3) . . ?
C00T C00U H00U 119.9 . . ?
C00L C00V H00V 120.0 . . ?
C00X C00V C00L 120.0(3) . . ?
C00X C00V H00V 120.0 . . ?
C00P C00W H00W 119.9 . . ?
C00X C00W C00P 120.2(3) . . ?
C00X C00W H00W 119.9 . . ?
C00V C00X H00X 119.9 . . ?
C00W C00X C00V 120.2(3) . . ?
C00W C00X H00X 119.9 . . ?

loop_
_geom_bond_atom_site_label_1
_geom_bond_atom_site_label_2
_geom_bond_distance
_geom_bond_site_symmetry_2
_geom_bond_publ_flag
S001 O003 1.4335(17) . ?
S001 O005 1.4291(18) . ?
S001 C2 1.781(2) . ?
S001 C00H 1.771(2) . ?
N1 C006 1.467(2) . ?
N1 C1 1.281(3) . ?
O004 C00D 1.372(3) . ?
O004 C00S 1.422(3) . ?
C006 H006 0.9800 . ?
C006 C2 1.526(3) . ?
C006 C00A 1.515(3) . ?
C1 C009 1.499(3) . ?
C1 C00B 1.494(3) . ?
C2 H2A 0.9700 . ?
C2 H2B 0.9700 . ?
C009 C00L 1.382(3) . ?
C009 C00P 1.398(3) . ?
C00A C00C 1.384(3) . ?
C00A C00F 1.390(3) . ?
C00B C00E 1.389(3) . ?
C00B C00I 1.390(3) . ?
C00C H00C 0.9300 . ?
C00C C00G 1.382(3) . ?
C00D C00G 1.376(3) . ?
C00D C00N 1.384(3) . ?
C00E H00E 0.9300 . ?
C00E C00J 1.380(3) . ?
C00F H00F 0.9300 . ?
C00F C00N 1.375(3) . ?
C00G H00G 0.9300 . ?
C00H C00K 1.382(3) . ?
C00H C00Q 1.373(3) . ?
C00I H00I 0.9300 . ?
C00I C00M 1.390(4) . ?
C00J H00J 0.9300 . ?
C00J C00O 1.376(3) . ?
C00K H00K 0.9300 . ?
C00K C00R 1.372(4) . ?
C00L H00L 0.9300 . ?
C00L C00V 1.383(3) . ?
C00M H00M 0.9300 . ?
C00M C00O 1.372(4) . ?
C00N H00N 0.9300 . ?
C00O H00O 0.9300 . ?
C00P H00P 0.9300 . ?
C00P C00W 1.382(4) . ?
C00Q H00Q 0.9300 . ?
C00Q C00U 1.380(4) . ?
C00R H00R 0.9300 . ?
C00R C00T 1.379(5) . ?
C00S H00A 0.9600 . ?
C00S H00B 0.9600 . ?
C00S H00D 0.9600 . ?
C00T H00T 0.9300 . ?
C00T C00U 1.373(5) . ?
C00U H00U 0.9300 . ?
C00V H00V 0.9300 . ?
C00V C00X 1.377(5) . ?
C00W H00W 0.9300 . ?
C00W C00X 1.373(5) . ?
C00X H00X 0.9300 . ?
